data_4300033
loop_
_publ_author_name
'Theodor Agapie'
'Aaron L. Odom'
'Christopher C. Cummins'

_publ_contact_author
;
    Christopher C. Cummins
    Massachusetts Institute of Technology
    Department of Chemistry
    77 Massachusetts Ave.
    Cambridge, MA 02139
    USA
;
_publ_contact_author_email ccummins@mit.edu
_publ_contact_author_fax '(1) 617 253 7030'
_publ_contact_author_phone '(1) 617 253 5332'
_publ_section_title
;
In Pursuit of the Molybdenum(III) Tris(thiolate) Fragment: Unusual
Structure of a Dimolybdenum \m-Nitrido Complex
;
_journal_name_full 'Inorganic Chemistry'
_journal_page_first 174
_journal_page_last 179
_journal_paper_doi 10.1021/ic9904891
_journal_volume 39
_journal_year 2000
_chemical_formula_sum 'C60 H87 Mo2 N4 S3'
_chemical_formula_weight 1152.39
_chemical_name_systematic
; 
 (mu)-nitrido tris-thioadamantyl tris-(N-tert-butyl anilido) 
dimolybdenum(IV, V)
;
_space_group_IT_number 147
_symmetry_cell_setting Trigonal
_symmetry_space_group_name_Hall '-P 3'
_symmetry_space_group_name_H-M 'P -3'
_atom_sites_solution_hydrogens geom
_atom_sites_solution_primary direct
_atom_sites_solution_secondary difmap
_audit_creation_method SHELXL
_cell_angle_alpha 90.00
_cell_angle_beta 90.00
_cell_angle_gamma 120.00
_cell_formula_units_Z 2
_cell_length_a 15.677(3)
_cell_length_b 15.677(3)
_cell_length_c 16.021(2)
_cell_measurement_temperature 183(2)
_cell_measurement_theta_max 23.29
_cell_measurement_theta_min 1.50
_cell_volume 3409.9(10)
_computing_cell_refinement 'Siemens XSCANS'
_computing_data_collection 'Siemens XSCANS'
_computing_data_reduction 'Siemens SHELXTL'
_computing_molecular_graphics 'Siemens SHELXTL'
_computing_publication_material 'Siemens SHELXTL'
_computing_structure_refinement 'SHELXL-93 (Sheldrick, 1993)'
_computing_structure_solution 'SHELXS-86 (Sheldrick, 1990)'
_diffrn_ambient_temperature 183(2)
_diffrn_measurement_device 'Siemens P4'
_diffrn_measurement_method '\w scans'
_diffrn_radiation_monochromator graphite
_diffrn_radiation_source 'fine-focus sealed tube'
_diffrn_radiation_type MoK\a
_diffrn_radiation_wavelength 0.71073
_diffrn_reflns_av_R_equivalents 0.0419
_diffrn_reflns_av_sigmaI/netI 0.0253
_diffrn_reflns_limit_h_max 17
_diffrn_reflns_limit_h_min -17
_diffrn_reflns_limit_k_max 17
_diffrn_reflns_limit_k_min -14
_diffrn_reflns_limit_l_max 17
_diffrn_reflns_limit_l_min -17
_diffrn_reflns_number 13428
_diffrn_reflns_theta_max 23.29
_diffrn_reflns_theta_min 1.50
_exptl_absorpt_coefficient_mu 0.494
_exptl_absorpt_correction_T_max 0.9141
_exptl_absorpt_correction_T_min 0.8358
_exptl_absorpt_correction_type empirical
_exptl_crystal_colour black
_exptl_crystal_density_diffrn 1.122
_exptl_crystal_description plate
_exptl_crystal_F_000 1214
_exptl_crystal_size_max 0.63
_exptl_crystal_size_mid 0.31
_exptl_crystal_size_min 0.24
_refine_diff_density_max 1.896
_refine_diff_density_min -0.371
_refine_diff_density_rms 0.144
_refine_ls_extinction_coef 0.0021(10)
_refine_ls_extinction_expression Fc^*^=kFc[1+0.001xFc^2^\l^3^/sin(2\q)]^-1/4^
_refine_ls_extinction_method SHELXL
_refine_ls_goodness_of_fit_all 1.110
_refine_ls_goodness_of_fit_obs 1.100
_refine_ls_matrix_type full
_refine_ls_number_parameters 209
_refine_ls_number_reflns 3249
_refine_ls_number_restraints 0
_refine_ls_restrained_S_all 1.189
_refine_ls_restrained_S_obs 1.100
_refine_ls_R_factor_all 0.0702
_refine_ls_R_factor_obs 0.0588
_refine_ls_shift/esd_max 0.000
_refine_ls_shift/esd_mean 0.000
_refine_ls_structure_factor_coef Fsqd
_refine_ls_weighting_details 'w=1/[\s^2^(Fo^2^)+(0.1149P)^2^+12.4443P] where P=(Fo^2^+2Fc^2^)/3'
_refine_ls_weighting_scheme calc
_refine_ls_wR_factor_all 0.2110
_refine_ls_wR_factor_obs 0.1823
_reflns_number_observed 2850
_reflns_number_total 3261
_reflns_observed_criterion >2sigma(I)
_cod_depositor_comments
;
The following automatic conversions were performed:

'_refine_ls_weighting_scheme' value 'calc
w=1/[\s^2^(Fo^2^)+(0.1149P)^2^+12.4443P] where P=(Fo^2^+2Fc^2^)/3'
was changed to 'calc'. New tag '_refine_ls_weighting_details' was
created. The value of the new tag was set to
'w=1/[\s^2^(Fo^2^)+(0.1149P)^2^+12.4443P] where P=(Fo^2^+2Fc^2^)/3'.

Automatic conversion script
Id: cif_fix_values 3143 2015-03-26 13:38:13Z robertas 

2021-10-24
Z value and formula fixed to values more according to usual
chemical conventions.                 miguel
;
_cod_original_formula_sum 'C40 H58 Mo1.33 N2.67 S2'
_cod_original_formula_weight 768.26
_cod_original_formula_units_Z 3
_cod_original_cell_volume 3410.1(9)
_cod_database_code 4300033

loop_
_symmetry_equiv_pos_as_xyz
'x, y, z'
'-y, x-y, z'
'-x+y, -x, z'
'-x, -y, -z'
'y, -x+y, -z'
'x-y, x, -z'

loop_
_atom_site_aniso_label
_atom_site_aniso_U_11
_atom_site_aniso_U_22
_atom_site_aniso_U_33
_atom_site_aniso_U_23
_atom_site_aniso_U_13
_atom_site_aniso_U_12
Mo1 0.0386(4) 0.0386(4) 0.0154(5) 0.000 0.000 0.0193(2)
Mo2 0.0280(4) 0.0280(4) 0.0143(5) 0.000 0.000 0.0140(2)
S1 0.0456(10) 0.0653(11) 0.0250(8) -0.0076(7) -0.0007(7) 0.0305(9)
N1 0.028(3) 0.028(3) 0.021(4) 0.000 0.000 0.0140(13)
N2 0.036(3) 0.030(2) 0.020(2) -0.003(2) -0.004(2) 0.016(2)
C11 0.041(3) 0.041(3) 0.025(3) -0.005(2) 0.001(2) 0.021(3)
C12 0.066(5) 0.070(5) 0.050(4) -0.001(4) 0.001(4) 0.042(4)
C13 0.068(5) 0.058(5) 0.060(5) -0.004(4) -0.006(4) 0.026(4)
C14 0.056(5) 0.081(6) 0.053(5) -0.018(4) -0.003(4) 0.033(4)
C21 0.035(3) 0.029(3) 0.023(3) -0.003(2) 0.003(2) 0.015(3)
C22 0.042(3) 0.031(3) 0.034(3) -0.001(2) 0.003(3) 0.018(3)
C23 0.052(4) 0.046(4) 0.046(4) -0.001(3) 0.010(3) 0.030(3)
C24 0.068(5) 0.056(4) 0.033(4) -0.010(3) 0.010(3) 0.031(4)
C25 0.062(4) 0.057(4) 0.026(3) -0.008(3) -0.005(3) 0.028(4)
C26 0.043(3) 0.044(4) 0.025(3) -0.004(3) -0.002(3) 0.023(3)
C27 0.035(3) 0.033(3) 0.027(3) 0.000(2) 0.001(2) 0.011(3)
C28 0.067(5) 0.039(4) 0.050(4) 0.017(3) 0.015(3) 0.026(4)
C29 0.039(4) 0.047(4) 0.046(4) -0.004(3) -0.002(3) 0.000(3)
C111 0.080(6) 0.093(7) 0.032(4) 0.003(4) -0.004(4) 0.046(5)
C112 0.073(6) 0.100(7) 0.066(6) -0.005(5) 0.017(5) 0.052(5)
C113 0.048(5) 0.111(8) 0.056(5) -0.012(5) 0.008(4) 0.029(5)
C114 0.105(8) 0.104(8) 0.090(7) -0.033(6) -0.024(6) 0.081(7)
C115 0.082(6) 0.069(5) 0.058(5) -0.017(4) -0.014(4) 0.034(5)
C116 0.077(6) 0.086(6) 0.065(6) -0.028(5) -0.018(4) 0.046(5)
C210 0.038(4) 0.048(4) 0.040(4) 0.000(3) 0.011(3) 0.014(3)

loop_
_atom_site_label
_atom_site_type_symbol
_atom_site_fract_x
_atom_site_fract_y
_atom_site_fract_z
_atom_site_U_iso_or_equiv
_atom_site_thermal_displace_type
_atom_site_occupancy
_atom_site_calc_flag
_atom_site_refinement_flags
_atom_site_disorder_group
Mo1 Mo 0.6667 0.3333 0.30956(5) 0.0309(3) Uani 1 d S .
Mo2 Mo 0.6667 0.3333 0.53759(4) 0.0234(3) Uani 1 d S .
S1 S 0.81981(12) 0.34671(14) 0.30023(9) 0.0441(5) Uani 1 d . .
N1 N 0.6667 0.3333 0.4270(4) 0.026(2) Uani 1 d S .
N2 N 0.7502(3) 0.4725(3) 0.5715(3) 0.0288(11) Uani 1 d . .
C11 C 0.8478(5) 0.3087(4) 0.1992(4) 0.0355(14) Uani 1 d . .
C12 C 0.8271(6) 0.3583(6) 0.1247(5) 0.058(2) Uani 1 d . .
H12A H 0.8642(6) 0.4308(6) 0.1318(5) 0.070 Uiso 1 calc R .
H12B H 0.7560(6) 0.3367(6) 0.1226(5) 0.070 Uiso 1 calc R .
C13 C 0.7876(6) 0.1989(6) 0.1874(5) 0.064(2) Uani 1 d . .
H13A H 0.7168(6) 0.1785(6) 0.1865(5) 0.077 Uiso 1 calc R .
H13B H 0.7990(6) 0.1654(6) 0.2349(5) 0.077 Uiso 1 calc R .
C14 C 0.9576(6) 0.3420(7) 0.1991(5) 0.064(2) Uani 1 d . .
H14A H 0.9729(6) 0.3120(7) 0.2470(5) 0.077 Uiso 1 calc R .
H14B H 0.9966(6) 0.4145(7) 0.2053(5) 0.077 Uiso 1 calc R .
C21 C 0.7169(4) 0.4931(4) 0.6489(3) 0.0295(13) Uani 1 d . .
C22 C 0.6480(5) 0.5238(4) 0.6483(4) 0.0360(14) Uani 1 d . .
H22A H 0.6215(5) 0.5294(4) 0.5966(4) 0.043 Uiso 1 calc R .
C23 C 0.6169(5) 0.5466(5) 0.7217(4) 0.045(2) Uani 1 d . .
H23A H 0.5707(5) 0.5690(5) 0.7203(4) 0.055 Uiso 1 calc R .
C24 C 0.6540(6) 0.5362(5) 0.7973(4) 0.052(2) Uani 1 d . .
H24A H 0.6328(6) 0.5512(5) 0.8480(4) 0.062 Uiso 1 calc R .
C25 C 0.7216(5) 0.5043(5) 0.7990(4) 0.049(2) Uani 1 d . .
H25A H 0.7465(5) 0.4970(5) 0.8509(4) 0.059 Uiso 1 calc R .
C26 C 0.7535(5) 0.4830(5) 0.7252(3) 0.0364(14) Uani 1 d . .
H26A H 0.8003(5) 0.4615(5) 0.7267(3) 0.044 Uiso 1 calc R .
C27 C 0.8335(4) 0.5604(4) 0.5312(4) 0.0343(14) Uani 1 d . .
C28 C 0.7985(6) 0.6284(5) 0.4961(5) 0.052(2) Uani 1 d . .
H28A H 0.7721(6) 0.6502(5) 0.5415(5) 0.078 Uiso 1 calc R .
H28B H 0.7470(6) 0.5927(5) 0.4544(5) 0.078 Uiso 1 calc R .
H28C H 0.8541(6) 0.6858(5) 0.4700(5) 0.078 Uiso 1 calc R .
C29 C 0.9157(5) 0.6159(5) 0.5952(4) 0.054(2) Uani 1 d . .
H29A H 0.8904(5) 0.6378(5) 0.6415(4) 0.081 Uiso 1 calc R .
H29B H 0.9707(5) 0.6734(5) 0.5685(4) 0.081 Uiso 1 calc R .
H29C H 0.9385(5) 0.5722(5) 0.6166(4) 0.081 Uiso 1 calc R .
C111 C 0.8586(7) 0.3298(7) 0.0414(5) 0.067(2) Uani 1 d . .
H11G H 0.8463(7) 0.3623(7) -0.0071(5) 0.081 Uiso 1 calc R .
C112 C 0.9646(7) 0.3613(8) 0.0469(6) 0.076(3) Uani 1 d . .
H11C H 1.0029(7) 0.4335(8) 0.0555(6) 0.091 Uiso 1 calc R .
H11D H 0.9861(7) 0.3464(8) -0.0065(6) 0.091 Uiso 1 calc R .
C113 C 0.9861(6) 0.3112(8) 0.1167(5) 0.077(3) Uani 1 d . .
H11A H 1.0576(6) 0.3316(8) 0.1171(5) 0.092 Uiso 1 calc R .
C114 C 0.9236(8) 0.2005(8) 0.1082(7) 0.087(3) Uani 1 d . .
H11I H 0.9435(8) 0.1791(8) 0.0572(7) 0.104 Uiso 1 calc R .
H11J H 0.9356(8) 0.1688(8) 0.1567(7) 0.104 Uiso 1 calc R .
C115 C 0.8159(7) 0.1669(7) 0.1033(5) 0.071(2) Uani 1 d . .
H11B H 0.7762(7) 0.0939(7) 0.0957(5) 0.086 Uiso 1 calc R .
C116 C 0.7958(7) 0.2195(7) 0.0346(6) 0.073(2) Uani 1 d . .
H11E H 0.7255(7) 0.2010(7) 0.0363(6) 0.088 Uiso 1 calc R .
H11F H 0.8083(7) 0.1980(7) -0.0199(6) 0.088 Uiso 1 calc R .
C210 C 0.8744(5) 0.5272(5) 0.4599(4) 0.045(2) Uani 1 d . .
H21A H 0.8971(5) 0.4835(5) 0.4817(4) 0.067 Uiso 1 calc R .
H21B H 0.9298(5) 0.5849(5) 0.4338(4) 0.067 Uiso 1 calc R .
H21C H 0.8227(5) 0.4918(5) 0.4183(4) 0.067 Uiso 1 calc R .

loop_
_atom_type_symbol
_atom_type_description
_atom_type_scat_dispersion_real
_atom_type_scat_dispersion_imag
_atom_type_scat_source
C C 0.0033 0.0016 'International Tables Vol C Tables 4.2.6.8 and 6.1.1.4'
H H 0.0000 0.0000 'International Tables Vol C Tables 4.2.6.8 and 6.1.1.4'
N N 0.0061 0.0033 'International Tables Vol C Tables 4.2.6.8 and 6.1.1.4'
S S 0.1246 0.1234 'International Tables Vol C Tables 4.2.6.8 and 6.1.1.4'
Mo Mo -1.6832 0.6857 'International Tables Vol C Tables 4.2.6.8 and 6.1.1.4'

loop_
_geom_angle_atom_site_label_1
_geom_angle_atom_site_label_2
_geom_angle_atom_site_label_3
_geom_angle
_geom_angle_site_symmetry_1
_geom_angle_site_symmetry_3
_geom_angle_publ_flag
N1 Mo1 S1 93.71(4) . . ?
N1 Mo1 S1 93.71(4) . 3_665 ?
S1 Mo1 S1 119.585(9) . 3_665 ?
N1 Mo1 S1 93.71(4) . 2_655 ?
S1 Mo1 S1 119.585(9) . 2_655 ?
S1 Mo1 S1 119.585(9) 3_665 2_655 ?
N1 Mo2 N2 105.93(13) . 3_665 ?
N1 Mo2 N2 105.93(13) . 2_655 ?
N2 Mo2 N2 112.77(11) 3_665 2_655 ?
N1 Mo2 N2 105.93(13) . . ?
N2 Mo2 N2 112.77(11) 3_665 . ?
N2 Mo2 N2 112.77(11) 2_655 . ?
C11 S1 Mo1 115.5(2) . . ?
Mo2 N1 Mo1 180.0 . . ?
C21 N2 C27 114.3(4) . . ?
C21 N2 Mo2 111.7(3) . . ?
C27 N2 Mo2 133.8(3) . . ?
C13 C11 C14 110.3(6) . . ?
C13 C11 C12 108.0(6) . . ?
C14 C11 C12 108.1(6) . . ?
C13 C11 S1 111.3(5) . . ?
C14 C11 S1 107.4(4) . . ?
C12 C11 S1 111.7(4) . . ?
C11 C12 C111 109.8(6) . . ?
C11 C13 C115 110.8(7) . . ?
C11 C14 C113 110.2(6) . . ?
C22 C21 C26 118.9(5) . . ?
C22 C21 N2 120.3(5) . . ?
C26 C21 N2 120.8(5) . . ?
C21 C22 C23 121.3(6) . . ?
C22 C23 C24 119.2(6) . . ?
C25 C24 C23 120.1(6) . . ?
C24 C25 C26 120.3(6) . . ?
C25 C26 C21 120.1(6) . . ?
N2 C27 C210 109.4(5) . . ?
N2 C27 C28 110.5(5) . . ?
C210 C27 C28 108.7(5) . . ?
N2 C27 C29 109.6(5) . . ?
C210 C27 C29 108.6(5) . . ?
C28 C27 C29 110.1(6) . . ?
C112 C111 C116 111.6(8) . . ?
C112 C111 C12 108.4(7) . . ?
C116 C111 C12 105.7(7) . . ?
C111 C112 C113 112.3(8) . . ?
C112 C113 C114 110.3(8) . . ?
C112 C113 C14 107.3(8) . . ?
C114 C113 C14 108.2(8) . . ?
C115 C114 C113 112.2(7) . . ?
C114 C115 C116 110.8(8) . . ?
C114 C115 C13 106.9(7) . . ?
C116 C115 C13 106.4(7) . . ?
C115 C116 C111 112.4(7) . . ?

loop_
_geom_bond_atom_site_label_1
_geom_bond_atom_site_label_2
_geom_bond_distance
_geom_bond_site_symmetry_2
_geom_bond_publ_flag
Mo1 N1 1.882(7) . ?
Mo1 S1 2.308(2) . ?
Mo1 S1 2.308(2) 3_665 ?
Mo1 S1 2.308(2) 2_655 ?
Mo2 N1 1.771(7) . ?
Mo2 N2 1.978(4) 3_665 ?
Mo2 N2 1.977(5) 2_655 ?
Mo2 N2 1.977(5) . ?
S1 C11 1.851(6) . ?
N2 C21 1.444(7) . ?
N2 C27 1.491(7) . ?
C11 C13 1.505(10) . ?
C11 C14 1.528(10) . ?
C11 C12 1.547(9) . ?
C12 C111 1.564(11) . ?
C13 C115 1.577(12) . ?
C14 C113 1.547(11) . ?
C21 C22 1.385(8) . ?
C21 C26 1.392(8) . ?
C22 C23 1.386(9) . ?
C23 C24 1.388(10) . ?
C24 C25 1.380(10) . ?
C25 C26 1.389(9) . ?
C27 C210 1.523(8) . ?
C27 C28 1.529(9) . ?
C27 C29 1.533(9) . ?
C111 C112 1.480(12) . ?
C111 C116 1.506(13) . ?
C112 C113 1.499(13) . ?
C113 C114 1.514(14) . ?
C114 C115 1.498(13) . ?
C115 C116 1.501(12) . ?
